data_4323064
loop_
_publ_author_name
'Roger Schibli'
'Kattesh V. Katti'
'Wynn A. Volkert'
'Charles L. Barnes'

_publ_contact_author
;
Prof. Kattesh V. Katti
Center for Radiological Research
Business Loop 70 West
Allton Bldg. Room 106
Columbia, MO 65211
;
_publ_section_title
;
 Novel Coordination Behavior of fac-[ReBr3(CO)3]2- with
 1,3,5-Triaza-7-phosphaadamantane (PTA). Systematic Investigation on
 Stepwise Replacement of the Halides by PTA Ligand. Phase Transfer Studies
 and X-ray Crystal Structure of [NEt4][ReBr2((PTA)(CO)3],
 [ReBr(PTA)2(CO)3], and [Re(PTA)3(CO)3]PF6
;
_journal_name_full 'Inorganic Chemistry'
_journal_page_first 5306
_journal_page_last 5312
_journal_paper_doi 10.1021/ic980373p
_journal_volume 37
_journal_year 1998
_chemical_formula_moiety 'C23 H39 N10 O3 F6 P4 Re '
_chemical_formula_sum 'C23 H39 F6 N10 O3 P4 Re'
_chemical_formula_weight 927.71
_chemical_name_common '[Re(PTA)3(CO)3]PF6'
_chemical_name_systematic
;
 [tricarbonyl-tri(1,3,5-Triaza-7-Phosphaadamantane)rhenium(I)]
hexafluorophosphate 
;
_space_group_IT_number 2
_symmetry_cell_setting triclinic
_symmetry_space_group_name_Hall '-P 1'
_symmetry_space_group_name_H-M 'P -1'
_cell_angle_alpha 105.591(1)
_cell_angle_beta 91.856(1)
_cell_angle_gamma 107.019(1)
_cell_formula_units_Z 2
_cell_length_a 9.3842(5)
_cell_length_b 13.5797(7)
_cell_length_c 13.9499(7)
_cell_measurement_reflns_used 7618
_cell_measurement_temperature 293
_cell_measurement_theta_max 25.00
_cell_measurement_theta_min 5.00
_cell_volume 1625.36(15)
_computing_cell_refinement 'Siemens SMART'
_computing_data_collection 'Siemens SMART'
_computing_data_reduction 'Siemens SAINT/NRCVAX DATRD2'
_computing_molecular_graphics NRCVAX
_computing_publication_material 'NRCVAX TABLES Jan 94 Version'
_computing_structure_refinement 'NRCVAX LSTSQ'
_computing_structure_solution SHELXS
_diffrn_ambient_temperature 293
_diffrn_measurement_device 'Siemens SMART CCD       '
_diffrn_measurement_method 'Omega scan b/P/b        '
_diffrn_radiation_monochromator graphite
_diffrn_radiation_source 'xray tube'
_diffrn_radiation_type 'Molybdenum K\a'
_diffrn_radiation_wavelength 0.71073
_diffrn_reflns_av_R_equivalents 0.031
_diffrn_reflns_limit_h_max 11
_diffrn_reflns_limit_h_min -12
_diffrn_reflns_limit_k_max 17
_diffrn_reflns_limit_k_min 0
_diffrn_reflns_limit_l_max 17
_diffrn_reflns_limit_l_min -17
_diffrn_reflns_number 9954
_diffrn_reflns_theta_max 27.00
_diffrn_reflns_theta_min 0.00
_exptl_absorpt_coefficient_mu 4.06
_exptl_absorpt_correction_T_max 1.0000
_exptl_absorpt_correction_T_min 0.66
_exptl_absorpt_correction_type SADABS
_exptl_crystal_density_diffrn 1.896
_exptl_crystal_F_000 918.63
_exptl_crystal_size_max 0.10
_exptl_crystal_size_mid 0.20
_exptl_crystal_size_min 0.30
_refine_diff_density_max 3.77
_refine_diff_density_min -3.86
_refine_ls_goodness_of_fit_obs 1.22
_refine_ls_matrix_type full
_refine_ls_number_parameters 424
_refine_ls_number_reflns 5923
_refine_ls_R_factor_all 0.051
_refine_ls_R_factor_obs 0.051
_refine_ls_shift/esd_max 0.017
_refine_ls_structure_factor_coef F
_refine_ls_weighting_details 'w = 1/(\s^2^(F)+0.0010F^2^)'
_refine_ls_weighting_scheme calc
_refine_ls_wR_factor_all 0.062
_refine_ls_wR_factor_obs 0.062
_reflns_number_observed 5923
_reflns_number_total 6823
_reflns_observed_criterion 'Inet > 2.0\s(Inet)'
_cod_data_source_file ic980373p_3.cif
_cod_data_source_block ?
_cod_depositor_comments
;
The following automatic conversions were performed:

'_refine_ls_weighting_scheme' value '1/(\s^2^(F)+0.0010F^2^)' was
changed to 'calc'. New tag '_refine_ls_weighting_details' was
created. The value of the new tag was set to 'w =
1/(\s^2^(F)+0.0010F^2^)'.

Automatic conversion script
Id: cif_fix_values 3143 2015-03-26 13:38:13Z robertas 
;
_cod_original_formula_sum 'C23 H39 N10 O3 F6 P4 Re '
_cod_database_code 4323064

loop_
_symmetry_equiv_pos_as_xyz
x,y,z
-x,-y,-z

loop_
_atom_site_aniso_label
_atom_site_aniso_U_11
_atom_site_aniso_U_22
_atom_site_aniso_U_33
_atom_site_aniso_U_12
_atom_site_aniso_U_13
_atom_site_aniso_U_23
_atom_site_aniso_type_symbol
Re1 0.01040(15) 0.02230(16) 0.01310(15) 0.00467(11) 0.00191(10) 0.00459(11) Re
P1 0.0127(8) 0.0208(9) 0.0145(9) 0.0044(7) 0.0011(7) 0.0057(7) P
P2 0.0135(9) 0.0204(9) 0.0145(9) 0.0043(7) 0.0006(7) 0.0038(7) P
P3 0.0139(9) 0.0211(9) 0.0146(9) 0.0044(7) 0.0002(7) 0.0033(7) P
O1 0.029(3) 0.033(3) 0.026(3) 0.0081(25) 0.0103(25) 0.013(3) O
O2 0.035(4) 0.041(4) 0.027(3) 0.016(3) 0.009(3) 0.000(3) O
O3 0.015(3) 0.034(3) 0.022(3) 0.0091(23) -0.0030(22) 0.0030(23) O
N1 0.019(3) 0.022(3) 0.027(4) 0.004(3) 0.001(3) 0.009(3) N
N2 0.015(3) 0.033(4) 0.019(3) 0.008(3) 0.0025(25) 0.003(3) N
N3 0.018(3) 0.031(3) 0.014(3) 0.008(3) -0.0028(24) 0.004(3) N
N7 0.017(3) 0.037(4) 0.021(3) 0.013(3) 0.001(3) 0.009(3) N
N8 0.014(3) 0.027(3) 0.021(3) 0.004(3) -0.0010(25) 0.007(3) N
N9 0.017(3) 0.029(3) 0.018(3) 0.007(3) 0.001(3) 0.004(3) N
N13 0.018(3) 0.019(3) 0.024(3) 0.005(3) 0.003(3) 0.005(3) N
N14 0.031(4) 0.034(4) 0.020(3) 0.012(3) 0.003(3) 0.012(3) N
N15 0.030(4) 0.033(4) 0.021(3) 0.010(3) 0.012(3) 0.010(3) N
C1 0.019(4) 0.023(4) 0.020(4) 0.005(3) -0.001(3) 0.005(3) C
C2 0.016(3) 0.025(4) 0.019(4) 0.005(3) 0.007(3) 0.003(3) C
C3 0.019(4) 0.024(4) 0.015(4) 0.008(3) -0.003(3) 0.002(3) C
C4 0.020(4) 0.025(4) 0.026(4) 0.011(3) 0.004(3) 0.004(3) C
C5 0.020(4) 0.027(4) 0.019(4) 0.005(3) 0.001(3) 0.005(3) C
C6 0.026(4) 0.034(4) 0.013(4) 0.013(3) 0.001(3) 0.001(3) C
C7 0.013(3) 0.032(4) 0.026(4) 0.005(3) 0.000(3) 0.012(3) C
C8 0.016(3) 0.020(4) 0.019(4) 0.007(3) -0.004(3) 0.002(3) C
C9 0.012(3) 0.036(4) 0.021(4) 0.003(3) 0.002(3) 0.011(3) C
C10 0.020(4) 0.036(4) 0.017(4) 0.010(3) 0.000(3) 0.006(3) C
C11 0.016(4) 0.034(4) 0.023(4) 0.011(3) 0.001(3) 0.006(3) C
C12 0.015(4) 0.027(4) 0.022(4) 0.002(3) -0.002(3) 0.004(3) C
C13 0.020(4) 0.020(4) 0.016(4) 0.003(3) -0.001(3) 0.003(3) C
C14 0.021(4) 0.027(4) 0.024(4) 0.004(3) -0.003(3) 0.012(3) C
C15 0.033(4) 0.030(4) 0.023(4) 0.014(4) 0.017(3) 0.011(3) C
C16 0.022(4) 0.029(4) 0.023(4) 0.011(3) 0.002(3) 0.010(3) C
C17 0.020(4) 0.028(4) 0.024(4) 0.005(3) 0.006(3) 0.007(3) C
C18 0.039(5) 0.022(4) 0.015(4) 0.002(3) -0.002(3) 0.005(3) C
C19 0.010(3) 0.026(4) 0.019(4) 0.004(3) -0.001(3) 0.000(3) C
C20 0.021(4) 0.027(4) 0.027(4) 0.006(3) 0.008(3) 0.016(3) C
C21 0.027(4) 0.024(4) 0.010(3) 0.011(3) 0.009(3) 0.004(3) C
P4 0.0157(9) 0.0273(11) 0.0272(11) 0.0035(8) 0.0019(8) 0.0056(9) P
F1 0.027(3) 0.032(3) 0.056(4) 0.0017(22) -0.0098(24) 0.010(3) F
F2 0.037(3) 0.042(3) 0.043(3) 0.0213(25) 0.0010(24) 0.0004(24) F
F3 0.024(3) 0.049(3) 0.049(3) -0.0050(24) -0.0082(24) 0.011(3) F
F4 0.037(3) 0.049(3) 0.058(4) 0.023(3) 0.017(3) 0.011(3) F
F5 0.038(3) 0.068(4) 0.032(3) 0.012(3) 0.0056(24) 0.022(3) F
F6 0.052(3) 0.049(3) 0.036(3) 0.007(3) 0.004(3) 0.019(3) F
N16 0.051(7) 0.131(11) 0.254(20) 0.054(8) 0.060(10) 0.142(14) N
C22 0.024(5) 0.053(6) 0.113(11) 0.019(5) 0.027(6) 0.045(7) C
C23 0.047(7) 0.078(9) 0.089(10) 0.021(6) 0.022(7) 0.047(8) C

loop_
_atom_site_label
_atom_site_fract_x
_atom_site_fract_y
_atom_site_fract_z
_atom_site_U_iso_or_equiv
_atom_site_thermal_displace_type
_atom_site_calc_flag
_atom_site_refinement_flags
_atom_site_type_symbol
Re1 0.25153(3) 0.328807(23) 0.168176(21) 0.01547(17) Uij ? . Re
P1 0.24451(20) 0.48473(15) 0.30416(14) 0.0161(9) Uij ? . P
P2 -0.00414(20) 0.28761(15) 0.08855(14) 0.0167(9) Uij ? . P
P3 0.17091(20) 0.20135(15) 0.26494(14) 0.0172(9) Uij ? . P
O1 0.3590(6) 0.4866(4) 0.0409(4) 0.029(3) Uij ? . O
O2 0.2899(7) 0.1427(5) -0.0045(5) 0.035(4) Uij ? . O
O3 0.5773(6) 0.3737(4) 0.2624(4) 0.024(3) Uij ? . O
N1 0.3034(7) 0.7058(5) 0.3717(5) 0.023(3) Uij ? . N
N2 0.1192(7) 0.5966(5) 0.4552(5) 0.023(4) Uij ? . N
N3 0.3888(7) 0.6201(5) 0.4887(5) 0.022(3) Uij ? . N
N7 -0.1856(7) 0.3380(5) -0.0388(5) 0.024(4) Uij ? . N
N8 -0.2176(7) 0.1447(5) -0.0676(5) 0.021(3) Uij ? . N
N9 -0.3127(7) 0.2450(5) 0.0801(5) 0.022(3) Uij ? . N
N13 0.0618(7) -0.0156(5) 0.2489(5) 0.021(3) Uij ? . N
N14 0.2650(8) 0.0955(5) 0.3860(5) 0.027(4) Uij ? . N
N15 0.0084(8) 0.1086(5) 0.3985(5) 0.027(4) Uij ? . N
C1 0.2928(8) 0.6186(6) 0.2796(6) 0.022(4) Uij ? . C
C2 0.0814(8) 0.4946(6) 0.3738(6) 0.021(4) Uij ? . C
C3 0.3881(8) 0.5219(6) 0.4124(5) 0.020(4) Uij ? . C
C4 0.1606(8) 0.6904(6) 0.4165(6) 0.024(4) Uij ? . C
C5 0.4224(8) 0.7126(6) 0.4479(6) 0.023(4) Uij ? . C
C6 0.2421(9) 0.6052(6) 0.5280(6) 0.025(4) Uij ? . C
C7 -0.0350(8) 0.3794(6) 0.0185(6) 0.023(4) Uij ? . C
C8 -0.0709(8) 0.1605(6) -0.0149(5) 0.019(4) Uij ? . C
C9 -0.1782(8) 0.2729(6) 0.1518(6) 0.024(4) Uij ? . C
C10 -0.2105(8) 0.2333(6) -0.1119(6) 0.024(4) Uij ? . C
C11 -0.3031(8) 0.3280(6) 0.0294(6) 0.024(4) Uij ? . C
C12 -0.3337(8) 0.1423(6) 0.0024(6) 0.023(4) Uij ? . C
C13 0.0931(8) 0.0596(6) 0.1883(5) 0.019(4) Uij ? . C
C14 0.3211(9) 0.1838(6) 0.3416(6) 0.024(4) Uij ? . C
C15 0.0332(9) 0.2023(6) 0.3572(6) 0.026(4) Uij ? . C
C16 0.1993(8) -0.0075(6) 0.3073(6) 0.024(4) Uij ? . C
C17 -0.0470(8) 0.0063(6) 0.3183(6) 0.025(4) Uij ? . C
C18 0.1498(10) 0.1129(6) 0.4515(6) 0.027(5) Uij ? . C
C19 0.3205(8) 0.4306(6) 0.0881(6) 0.020(4) Uij ? . C
C20 0.2748(8) 0.2100(6) 0.0598(6) 0.023(4) Uij ? . C
C21 0.4601(9) 0.3594(6) 0.2285(5) 0.020(4) Uij ? . C
P4 0.22286(22) 0.33292(16) 0.75415(16) 0.0246(11) Uij ? . P
F1 0.0688(5) 0.2394(4) 0.7041(4) 0.041(3) Uij ? . F
F2 0.1296(6) 0.4144(4) 0.7919(4) 0.041(3) Uij ? . F
F3 0.3767(6) 0.4261(4) 0.8020(4) 0.045(3) Uij ? . F
F4 0.3129(6) 0.2492(4) 0.7132(5) 0.047(4) Uij ? . F
F5 0.2090(6) 0.2991(5) 0.8546(4) 0.046(4) Uij ? . F
F6 0.2345(6) 0.3648(4) 0.6503(4) 0.046(3) Uij ? . F
N16 0.3782(12) -0.0862(11) 0.7276(14) 0.121(15) Uij ? . N
C22 0.4072(11) -0.0249(9) 0.6862(11) 0.057(8) Uij ? . C
C23 0.4387(13) 0.0509(10) 0.6304(11) 0.066(9) Uij ? . C
H1A 0.399 0.634 0.249 0.0308 Uiso ? . H
H1B 0.208 0.617 0.224 0.0308 Uiso ? . H
H2A -0.011 0.490 0.323 0.0298 Uiso ? . H
H2B 0.046 0.428 0.405 0.0298 Uiso ? . H
H3A 0.368 0.457 0.446 0.0295 Uiso ? . H
H3B 0.497 0.534 0.387 0.0295 Uiso ? . H
H4A 0.170 0.762 0.477 0.0337 Uiso ? . H
H4B 0.072 0.681 0.360 0.0337 Uiso ? . H
H5A 0.526 0.719 0.415 0.0320 Uiso ? . H
H5B 0.440 0.785 0.509 0.0320 Uiso ? . H
H6A 0.252 0.672 0.593 0.0343 Uiso ? . H
H6B 0.214 0.533 0.552 0.0343 Uiso ? . H
H7A -0.020 0.458 0.070 0.0334 Uiso ? . H
H7B 0.048 0.389 -0.033 0.0334 Uiso ? . H
H8A 0.011 0.160 -0.068 0.0285 Uiso ? . H
H8B -0.079 0.094 0.015 0.0285 Uiso ? . H
H9A -0.191 0.211 0.188 0.0331 Uiso ? . H
H9B -0.168 0.347 0.209 0.0331 Uiso ? . H
H10A -0.121 0.240 -0.159 0.0344 Uiso ? . H
H10B -0.314 0.213 -0.159 0.0344 Uiso ? . H
H11A -0.282 0.405 0.086 0.0345 Uiso ? . H
H11B -0.410 0.310 -0.013 0.0345 Uiso ? . H
H12A -0.442 0.119 -0.041 0.0316 Uiso ? . H
H12B -0.335 0.081 0.039 0.0316 Uiso ? . H
H13A -0.010 0.050 0.144 0.0283 Uiso ? . H
H13B 0.171 0.040 0.137 0.0283 Uiso ? . H
H14A 0.407 0.168 0.295 0.0340 Uiso ? . H
H14B 0.372 0.258 0.401 0.0340 Uiso ? . H
H15A 0.074 0.276 0.418 0.0384 Uiso ? . H
H15B -0.072 0.200 0.322 0.0384 Uiso ? . H
H16A 0.282 -0.019 0.257 0.0347 Uiso ? . H
H16B 0.175 -0.072 0.342 0.0347 Uiso ? . H
H17A -0.081 -0.058 0.352 0.0340 Uiso ? . H
H17B -0.145 0.006 0.276 0.0340 Uiso ? . H
H18A 0.125 0.052 0.491 0.0353 Uiso ? . H
H18B 0.195 0.190 0.507 0.0353 Uiso ? . H
H23A 0.488 0.131 0.681 0.0814 Uiso ? . H
H23B 0.516 0.033 0.578 0.0814 Uiso ? . H
H23C 0.336 0.047 0.590 0.0814 Uiso ? . H

loop_
_atom_type_symbol
_atom_type_description
_atom_type_scat_dispersion_real
_atom_type_scat_dispersion_imag
_atom_type_scat_source
C ? 0.002 0.002 'International Tables Vol. IV Table 2.2B'
H ? 0.000 0.000 'International Tables Vol. IV Table 2.2B'
N ? 0.004 0.003 'International Tables Vol. IV Table 2.2B'
O ? 0.008 0.006 'International Tables Vol. IV Table 2.2B'
F ? 0.014 0.010 'International Tables Vol. IV Table 2.2B'
P ? 0.090 0.095 'International Tables Vol. IV Table 2.2B'
Re ? -1.598 7.232 'International Tables Vol. IV Table 2.2B'

loop_
_geom_angle_atom_site_label_1
_geom_angle_atom_site_label_2
_geom_angle_atom_site_label_3
_geom_angle
_geom_angle_site_symmetry_1
_geom_angle_site_symmetry_2
_geom_angle_site_symmetry_3
_geom_angle_publ_flag
P1 Re1 P2 95.68(6) ? ? ? ?
P1 Re1 P3 94.37(6) ? ? ? ?
P1 Re1 C19 86.70(21) ? ? ? ?
P1 Re1 C20 175.29(22) ? ? ? ?
P1 Re1 C21 86.08(20) ? ? ? ?
P2 Re1 P3 92.80(6) ? ? ? ?
P2 Re1 C19 87.95(20) ? ? ? ?
P2 Re1 C20 88.32(23) ? ? ? ?
P2 Re1 C21 178.13(20) ? ? ? ?
P3 Re1 C19 178.63(21) ? ? ? ?
P3 Re1 C20 87.90(20) ? ? ? ?
P3 Re1 C21 87.68(20) ? ? ? ?
C19 Re1 C20 91.0(3) ? ? ? ?
C19 Re1 C21 91.5(3) ? ? ? ?
C20 Re1 C21 89.9(3) ? ? ? ?
Re1 P1 C1 118.15(25) ? ? ? ?
Re1 P1 C2 125.61(24) ? ? ? ?
Re1 P1 C3 113.74(23) ? ? ? ?
C1 P1 C2 98.0(3) ? ? ? ?
C1 P1 C3 97.9(3) ? ? ? ?
C2 P1 C3 98.5(3) ? ? ? ?
Re1 P2 C7 116.78(24) ? ? ? ?
Re1 P2 C8 114.63(23) ? ? ? ?
Re1 P2 C9 126.57(25) ? ? ? ?
C7 P2 C8 98.0(3) ? ? ? ?
C7 P2 C9 97.5(3) ? ? ? ?
C8 P2 C9 98.2(3) ? ? ? ?
Re1 P3 C13 114.31(23) ? ? ? ?
Re1 P3 C14 116.32(24) ? ? ? ?
Re1 P3 C15 127.06(25) ? ? ? ?
C13 P3 C14 96.9(3) ? ? ? ?
C13 P3 C15 98.9(3) ? ? ? ?
C14 P3 C15 98.0(4) ? ? ? ?
C1 N1 C4 112.1(6) ? ? ? ?
C1 N1 C5 110.9(6) ? ? ? ?
C4 N1 C5 108.0(6) ? ? ? ?
C2 N2 C4 111.8(6) ? ? ? ?
C2 N2 C6 111.0(6) ? ? ? ?
C4 N2 C6 109.4(6) ? ? ? ?
C3 N3 C5 111.2(6) ? ? ? ?
C3 N3 C6 110.3(6) ? ? ? ?
C5 N3 C6 109.4(6) ? ? ? ?
C7 N7 C10 112.0(6) ? ? ? ?
C7 N7 C11 110.6(6) ? ? ? ?
C10 N7 C11 108.6(6) ? ? ? ?
C8 N8 C10 110.7(6) ? ? ? ?
C8 N8 C12 110.8(6) ? ? ? ?
C10 N8 C12 107.9(6) ? ? ? ?
C9 N9 C11 111.7(6) ? ? ? ?
C9 N9 C12 111.3(6) ? ? ? ?
C11 N9 C12 107.8(6) ? ? ? ?
C13 N13 C16 110.9(6) ? ? ? ?
C13 N13 C17 110.9(6) ? ? ? ?
C16 N13 C17 108.5(6) ? ? ? ?
C14 N14 C16 110.7(6) ? ? ? ?
C14 N14 C18 111.9(6) ? ? ? ?
C16 N14 C18 108.2(6) ? ? ? ?
C15 N15 C17 111.1(6) ? ? ? ?
C15 N15 C18 110.3(6) ? ? ? ?
C17 N15 C18 108.7(6) ? ? ? ?
P1 C1 N1 111.5(5) ? ? ? ?
P1 C1 H1a 109.3(5) ? ? ? ?
P1 C1 H1b 109.4(5) ? ? ? ?
N1 C1 H1a 109.2(6) ? ? ? ?
N1 C1 H1b 109.4(6) ? ? ? ?
H1a C1 H1b 107.9(6) ? ? ? ?
P1 C2 N2 111.3(5) ? ? ? ?
P1 C2 H2a 109.4(5) ? ? ? ?
P1 C2 H2b 109.4(5) ? ? ? ?
N2 C2 H2a 109.4(6) ? ? ? ?
N2 C2 H2b 109.4(6) ? ? ? ?
H2a C2 H2b 108.0(6) ? ? ? ?
P1 C3 N3 112.4(5) ? ? ? ?
P1 C3 H3a 109.2(5) ? ? ? ?
P1 C3 H3b 109.0(5) ? ? ? ?
N3 C3 H3a 109.3(6) ? ? ? ?
N3 C3 H3b 109.0(6) ? ? ? ?
H3a C3 H3b 107.8(6) ? ? ? ?
N1 C4 N2 113.8(6) ? ? ? ?
N1 C4 H4a 108.8(6) ? ? ? ?
N1 C4 H4b 108.7(6) ? ? ? ?
N2 C4 H4a 109.1(6) ? ? ? ?
N2 C4 H4b 108.7(6) ? ? ? ?
H4a C4 H4b 107.7(6) ? ? ? ?
N1 C5 N3 114.1(6) ? ? ? ?
N1 C5 H5a 108.7(6) ? ? ? ?
N1 C5 H5b 108.7(6) ? ? ? ?
N3 C5 H5a 108.7(6) ? ? ? ?
N3 C5 H5b 108.9(6) ? ? ? ?
H5a C5 H5b 107.6(6) ? ? ? ?
N2 C6 N3 113.8(6) ? ? ? ?
N2 C6 H6a 108.9(6) ? ? ? ?
N2 C6 H6b 108.7(6) ? ? ? ?
N3 C6 H6a 108.7(6) ? ? ? ?
N3 C6 H6b 108.8(6) ? ? ? ?
H6a C6 H6b 107.6(6) ? ? ? ?
P2 C7 N7 112.0(5) ? ? ? ?
P2 C7 H7a 109.4(5) ? ? ? ?
P2 C7 H7b 109.1(5) ? ? ? ?
N7 C7 H7a 109.5(6) ? ? ? ?
N7 C7 H7b 108.8(6) ? ? ? ?
H7a C7 H7b 107.9(6) ? ? ? ?
P2 C8 N8 112.9(5) ? ? ? ?
P2 C8 H8a 109.1(5) ? ? ? ?
P2 C8 H8b 108.9(5) ? ? ? ?
N8 C8 H8a 109.1(6) ? ? ? ?
N8 C8 H8b 108.9(6) ? ? ? ?
H8a C8 H8b 107.8(6) ? ? ? ?
P2 C9 N9 111.8(5) ? ? ? ?
P2 C9 H9a 109.1(5) ? ? ? ?
P2 C9 H9b 109.4(5) ? ? ? ?
N9 C9 H9a 109.2(6) ? ? ? ?
N9 C9 H9b 109.4(6) ? ? ? ?
H9a C9 H9b 107.9(6) ? ? ? ?
N7 C10 N8 114.6(6) ? ? ? ?
N7 C10 H10a 108.5(6) ? ? ? ?
N7 C10 H10b 108.6(6) ? ? ? ?
N8 C10 H10a 108.7(6) ? ? ? ?
N8 C10 H10b 108.6(6) ? ? ? ?
H10a C10 H10b 107.6(6) ? ? ? ?
N7 C11 N9 114.5(6) ? ? ? ?
N7 C11 H11a 108.6(6) ? ? ? ?
N7 C11 H11b 108.6(6) ? ? ? ?
N9 C11 H11a 108.6(6) ? ? ? ?
N9 C11 H11b 108.7(6) ? ? ? ?
H11a C11 H11b 107.6(6) ? ? ? ?
N8 C12 N9 114.9(6) ? ? ? ?
N8 C12 H12a 108.6(6) ? ? ? ?
N8 C12 H12b 108.5(6) ? ? ? ?
N9 C12 H12a 108.6(6) ? ? ? ?
N9 C12 H12b 108.5(6) ? ? ? ?
H12a C12 H12b 107.5(6) ? ? ? ?
P3 C13 N13 112.8(5) ? ? ? ?
P3 C13 H13a 108.9(5) ? ? ? ?
P3 C13 H13b 109.1(5) ? ? ? ?
N13 C13 H13a 108.9(6) ? ? ? ?
N13 C13 H13b 109.2(6) ? ? ? ?
H13a C13 H13b 107.8(6) ? ? ? ?
P3 C14 N14 112.5(5) ? ? ? ?
P3 C14 H14a 109.2(5) ? ? ? ?
P3 C14 H14b 108.9(5) ? ? ? ?
N14 C14 H14a 109.3(6) ? ? ? ?
N14 C14 H14b 109.0(6) ? ? ? ?
H14a C14 H14b 107.8(6) ? ? ? ?
P3 C15 N15 111.6(5) ? ? ? ?
P3 C15 H15a 109.3(5) ? ? ? ?
P3 C15 H15b 109.4(5) ? ? ? ?
N15 C15 H15a 109.2(6) ? ? ? ?
N15 C15 H15b 109.4(6) ? ? ? ?
H15a C15 H15b 107.9(6) ? ? ? ?
N13 C16 N14 114.5(6) ? ? ? ?
N13 C16 H16a 108.6(6) ? ? ? ?
N13 C16 H16b 108.6(6) ? ? ? ?
N14 C16 H16a 108.6(6) ? ? ? ?
N14 C16 H16b 108.8(6) ? ? ? ?
H16a C16 H16b 107.6(6) ? ? ? ?
N13 C17 N15 114.9(6) ? ? ? ?
N13 C17 H17a 108.5(6) ? ? ? ?
N13 C17 H17b 108.5(6) ? ? ? ?
N15 C17 H17a 108.6(6) ? ? ? ?
N15 C17 H17b 108.6(6) ? ? ? ?
H17a C17 H17b 107.5(6) ? ? ? ?
N14 C18 N15 114.3(6) ? ? ? ?
N14 C18 H18a 108.7(7) ? ? ? ?
N14 C18 H18b 108.8(7) ? ? ? ?
N15 C18 H18a 108.5(7) ? ? ? ?
N15 C18 H18b 108.7(7) ? ? ? ?
H18a C18 H18b 107.6(6) ? ? ? ?
Re1 C19 O1 178.5(6) ? ? ? ?
Re1 C20 O2 178.3(6) ? ? ? ?
Re1 C21 O3 178.1(6) ? ? ? ?
F1 P4 F2 89.4(3) ? ? ? ?
F1 P4 F3 179.0(3) ? ? ? ?
F1 P4 F4 89.1(3) ? ? ? ?
F1 P4 F5 89.8(3) ? ? ? ?
F1 P4 F6 88.9(3) ? ? ? ?
F2 P4 F3 90.8(3) ? ? ? ?
F2 P4 F4 178.3(3) ? ? ? ?
F2 P4 F5 91.0(3) ? ? ? ?
F2 P4 F6 89.5(3) ? ? ? ?
F3 P4 F4 90.6(3) ? ? ? ?
F3 P4 F5 91.1(3) ? ? ? ?
F3 P4 F6 90.1(3) ? ? ? ?
F4 P4 F5 90.0(3) ? ? ? ?
F4 P4 F6 89.5(3) ? ? ? ?
F5 P4 F6 178.7(3) ? ? ? ?
N16 C22 C23 177.5(15) ? ? ? ?
C22 C23 H23a 108.9(12) ? ? ? ?
C22 C23 H23b 109.9(10) ? ? ? ?
C22 C23 H23c 109.6(10) ? ? ? ?
H23a C23 H23b 109.5(10) ? ? ? ?
H23a C23 H23c 109.5(11) ? ? ? ?

loop_
_geom_bond_atom_site_label_1
_geom_bond_atom_site_label_2
_geom_bond_distance
_geom_bond_site_symmetry_1
_geom_bond_site_symmetry_2
_geom_bond_publ_flag
Re1 P1 2.4529(19) ? ? ?
Re1 P2 2.4517(18) ? ? ?
Re1 P3 2.4383(18) ? ? ?
Re1 C19 1.983(8) ? ? ?
Re1 C20 1.963(8) ? ? ?
Re1 C21 1.985(8) ? ? ?
P1 C1 1.869(7) ? ? ?
P1 C2 1.858(7) ? ? ?
P1 C3 1.847(7) ? ? ?
P2 C7 1.855(7) ? ? ?
P2 C8 1.850(7) ? ? ?
P2 C9 1.866(7) ? ? ?
P3 C13 1.844(7) ? ? ?
P3 C14 1.850(8) ? ? ?
P3 C15 1.854(7) ? ? ?
O1 C19 1.124(9) ? ? ?
O2 C20 1.141(10) ? ? ?
O3 C21 1.124(9) ? ? ?
N1 C1 1.473(10) ? ? ?
N1 C4 1.480(10) ? ? ?
N1 C5 1.481(10) ? ? ?
N2 C2 1.475(10) ? ? ?
N2 C4 1.469(10) ? ? ?
N2 C6 1.468(10) ? ? ?
N3 C3 1.464(10) ? ? ?
N3 C5 1.472(10) ? ? ?
N3 C6 1.477(10) ? ? ?
N7 C7 1.474(10) ? ? ?
N7 C10 1.458(10) ? ? ?
N7 C11 1.480(10) ? ? ?
N8 C8 1.469(9) ? ? ?
N8 C10 1.479(10) ? ? ?
N8 C12 1.486(10) ? ? ?
N9 C9 1.474(10) ? ? ?
N9 C11 1.466(10) ? ? ?
N9 C12 1.473(10) ? ? ?
N13 C13 1.466(9) ? ? ?
N13 C16 1.463(10) ? ? ?
N13 C17 1.469(10) ? ? ?
N14 C14 1.466(9) ? ? ?
N14 C16 1.472(11) ? ? ?
N14 C18 1.469(11) ? ? ?
N15 C15 1.495(10) ? ? ?
N15 C17 1.467(11) ? ? ?
N15 C18 1.476(11) ? ? ?
C1 H1a 1.080(7) ? ? ?
C1 H1b 1.080(7) ? ? ?
C2 H2a 1.080(8) ? ? ?
C2 H2b 1.080(7) ? ? ?
C3 H3a 1.080(7) ? ? ?
C3 H3b 1.080(7) ? ? ?
C4 H4a 1.080(8) ? ? ?
C4 H4b 1.080(8) ? ? ?
C5 H5a 1.080(7) ? ? ?
C5 H5b 1.080(8) ? ? ?
C6 H6a 1.080(7) ? ? ?
C6 H6b 1.080(8) ? ? ?
C7 H7a 1.080(8) ? ? ?
C7 H7b 1.080(7) ? ? ?
C8 H8a 1.080(7) ? ? ?
C8 H8b 1.080(7) ? ? ?
C9 H9a 1.080(7) ? ? ?
C9 H9b 1.080(8) ? ? ?
C10 H10a 1.080(7) ? ? ?
C10 H10b 1.080(7) ? ? ?
C11 H11a 1.080(8) ? ? ?
C11 H11b 1.080(7) ? ? ?
C12 H12a 1.080(7) ? ? ?
C12 H12b 1.080(8) ? ? ?
C13 H13a 1.080(7) ? ? ?
C13 H13b 1.080(7) ? ? ?
C14 H14a 1.080(8) ? ? ?
C14 H14b 1.080(8) ? ? ?
C15 H15a 1.080(8) ? ? ?
C15 H15b 1.080(8) ? ? ?
C16 H16a 1.080(8) ? ? ?
C16 H16b 1.080(7) ? ? ?
C17 H17a 1.080(7) ? ? ?
C17 H17b 1.080(8) ? ? ?
C18 H18a 1.080(7) ? ? ?
C18 H18b 1.080(8) ? ? ?
P4 F1 1.604(5) ? ? ?
P4 F2 1.598(5) ? ? ?
P4 F3 1.595(5) ? ? ?
P4 F4 1.606(5) ? ? ?
P4 F5 1.585(5) ? ? ?
P4 F6 1.618(6) ? ? ?
N16 C22 1.111(16) ? ? ?
C22 C23 1.423(16) ? ? ?
C23 H23a 1.080(14) ? ? ?
C23 H23b 1.080(12) ? ? ?

loop_
_geom_contact_atom_site_label_1
_geom_contact_atom_site_label_2
_geom_contact_distance
_geom_contact_site_symmetry_1
_geom_contact_site_symmetry_2
_geom_contact_publ_flag
? ? ? ? ? ?

loop_
_geom_torsion_atom_site_label_1
_geom_torsion_atom_site_label_2
_geom_torsion_atom_site_label_3
_geom_torsion_atom_site_label_4
_geom_torsion
_geom_torsion_site_symmetry_1
_geom_torsion_site_symmetry_2
_geom_torsion_site_symmetry_3
_geom_torsion_site_symmetry_4
_geom_torsion_publ_flag
? ? ? ? ? ? ? ? ? ?
